data_7035805
loop_
_publ_author_name
'Han, Min-Le'
'Bai, Liang'
'Tang, Ping'
'Wu, Xue-Qian'
'Wu, Ya-Pan'
'Zhao, Jun'
'Li, Dong-Sheng'
'Wang, Yao-Yu'

_publ_section_title
;
 Biphenyl-2,4,6,3',5'-pentacarboxylic acid as a tecton for six new Co(ii)
 coordination polymers: pH and N-donor ligand-dependent assemblies,
 structure diversities and magnetic properties.
;
_journal_issue 33
_journal_name_full 'Dalton transactions (Cambridge, England : 2003)'
_journal_page_first 14673
_journal_page_last 14685
_journal_paper_doi 10.1039/c5dt02147b
_journal_volume 44
_journal_year 2015
_chemical_formula_sum 'C45 H34 Co2 N8 O10'
_chemical_formula_weight 964.66
_space_group_crystal_system monoclinic
_space_group_IT_number 14
_space_group_name_Hall '-P 2ybc'
_space_group_name_H-M_alt 'P 1 21/c 1'
_symmetry_space_group_name_Hall '-P 2ybc'
_symmetry_space_group_name_H-M 'P 1 21/c 1'
_atom_sites_solution_hydrogens constr
_audit_creation_method SHELXL-2014/7
_audit_update_record
;
2015-07-07 deposited with the CCDC.
2015-07-13 downloaded from the CCDC.
;
_cell_angle_alpha 90
_cell_angle_beta 125.38(2)
_cell_angle_gamma 90
_cell_formula_units_Z 4
_cell_length_a 19.267(7)
_cell_length_b 12.221(4)
_cell_length_c 24.163(7)
_cell_measurement_reflns_used 11127
_cell_measurement_temperature 293(2)
_cell_measurement_theta_max 27.5
_cell_measurement_theta_min 2.0
_cell_volume 4639(3)
_computing_cell_refinement 'Bruker XSCANS'
_computing_data_collection 'Bruker XSCANS'
_computing_data_reduction 'Bruker SHELXTL'
_computing_molecular_graphics 'Bruker SHELXTL'
_computing_publication_material 'Bruker SHELXTL'
_computing_structure_refinement 'SHELXL-2014/7 (Sheldrick, 2014)'
_computing_structure_solution 'Bruker SHELXTL'
_diffrn_ambient_temperature 293(2)
_diffrn_detector_area_resol_mean none
_diffrn_measured_fraction_theta_full 0.999
_diffrn_measured_fraction_theta_max 0.999
_diffrn_measurement_device_type 'Bruker P4'
_diffrn_measurement_method '\w scans'
_diffrn_radiation_type MoK\a
_diffrn_radiation_wavelength 0.71073
_diffrn_reflns_av_R_equivalents 0.1401
_diffrn_reflns_av_unetI/netI 0.0827
_diffrn_reflns_Laue_measured_fraction_full 0.999
_diffrn_reflns_Laue_measured_fraction_max 0.999
_diffrn_reflns_limit_h_max 23
_diffrn_reflns_limit_h_min -23
_diffrn_reflns_limit_k_max 14
_diffrn_reflns_limit_k_min -14
_diffrn_reflns_limit_l_max 29
_diffrn_reflns_limit_l_min -29
_diffrn_reflns_number 41142
_diffrn_reflns_point_group_measured_fraction_full 0.999
_diffrn_reflns_point_group_measured_fraction_max 0.999
_diffrn_reflns_theta_full 25.242
_diffrn_reflns_theta_max 25.499
_diffrn_reflns_theta_min 1.961
_diffrn_standards_decay_% none
_diffrn_standards_interval_count none
_diffrn_standards_interval_time none
_diffrn_standards_number none
_exptl_absorpt_coefficient_mu 0.780
_exptl_absorpt_correction_T_max 1.000
_exptl_absorpt_correction_T_min 0.737
_exptl_absorpt_correction_type multi-scan
_exptl_absorpt_process_details sadabs
_exptl_crystal_colour violet
_exptl_crystal_density_diffrn 1.381
_exptl_crystal_density_meas ?
_exptl_crystal_description prism
_exptl_crystal_F_000 1976
_exptl_crystal_size_max 0.240
_exptl_crystal_size_mid 0.210
_exptl_crystal_size_min 0.180
_platon_squeeze_details
;
;
_refine_diff_density_max 1.078
_refine_diff_density_min -0.603
_refine_diff_density_rms 0.092
_refine_ls_extinction_method none
_refine_ls_goodness_of_fit_ref 1.067
_refine_ls_hydrogen_treatment constr
_refine_ls_matrix_type full
_refine_ls_number_parameters 586
_refine_ls_number_reflns 8631
_refine_ls_number_restraints 50
_refine_ls_restrained_S_all 1.115
_refine_ls_R_factor_all 0.0692
_refine_ls_R_factor_gt 0.0618
_refine_ls_shift/su_max 0.001
_refine_ls_shift/su_mean 0.000
_refine_ls_structure_factor_coef Fsqd
_refine_ls_weighting_details 'w=1/[\s^2^(Fo^2^)+(0.0825P)^2^+3.5154P] where P=(Fo^2^+2Fc^2^)/3'
_refine_ls_weighting_scheme calc
_refine_ls_wR_factor_gt 0.1644
_refine_ls_wR_factor_ref 0.1730
_reflns_Friedel_coverage 0.000
_reflns_number_gt 7438
_reflns_number_total 8631
_reflns_threshold_expression 'I > 2\s(I)'
_cod_data_source_file c5dt02147b2.cif
_cod_data_source_block Z
_cod_depositor_comments
;
The following automatic conversions were performed:

'_exptl_absorpt_correction_type' value 'Multi-scan' changed to
'multi-scan' according to
/usr/data/users/saulius/crontab/automatic-downloads/rss-feeds/RSC/lib/dictionaries/cif_core.dic
dictionary named 'cif_core.dic' version 2.4.2 from 2011-04-26.

'_exptl_crystal_density_meas' value 'none' was changed to '?' - the
value is perceived as not measured.

Automatic conversion script
Id: cif_fix_values 3271 2015-04-21 07:52:19Z andrius 

 Adding full bibliography for 7035800--7035805.cif.
;
_cod_database_code 7035805
_shelx_shelxl_version_number 2014/7
_shelx_space_group_comment
;
The symmetry employed for this shelxl refinement is uniquely defined
by the following loop, which should always be used as a source of
symmetry information in preference to the above space-group names.
They are only intended as comments.
;
_shelx_estimated_absorpt_t_min 0.835
_shelx_estimated_absorpt_t_max 0.872

loop_
_space_group_symop_operation_xyz
'x, y, z'
'-x, y+1/2, -z+1/2'
'-x, -y, -z'
'x, -y-1/2, z-1/2'

loop_
_atom_site_label
_atom_site_type_symbol
_atom_site_fract_x
_atom_site_fract_y
_atom_site_fract_z
_atom_site_U_iso_or_equiv
_atom_site_adp_type
_atom_site_occupancy
_atom_site_site_symmetry_order
_atom_site_calc_flag
_atom_site_refinement_flags_posn
_atom_site_refinement_flags_adp
Co1 Co 0.58537(3) -0.02129(4) -0.15417(2) 0.04406(16) Uani 1 1 d . U
Co2 Co 0.92803(2) 0.62232(3) 0.04634(2) 0.03176(14) Uani 1 1 d . .
O1 O 0.6829(3) 0.0262(2) -0.04731(17) 0.0824(11) Uani 1 1 d . U
O2 O 0.5960(2) 0.1488(3) -0.11856(16) 0.0727(9) Uani 1 1 d . .
O3 O 0.7885(2) 0.1241(3) 0.19300(16) 0.0719(9) Uani 1 1 d . .
H3D H 0.8034 0.1144 0.2320 0.108 Uiso 1 1 calc R U
O4 O 0.8321(2) 0.2952(3) 0.22755(14) 0.0757(9) Uani 1 1 d . .
O5 O 0.79237(16) 0.5532(2) 0.01311(14) 0.0487(6) Uani 1 1 d . .
O6 O 0.91610(14) 0.47009(18) 0.07140(12) 0.0423(5) Uani 1 1 d . .
O7 O 0.51244(17) 0.4551(3) -0.24789(14) 0.0703(9) Uani 1 1 d . .
O8 O 0.5695(2) 0.4783(3) -0.30286(14) 0.0698(9) Uani 1 1 d . .
O9 O 0.88809(16) 0.3996(2) -0.17608(12) 0.0483(6) Uani 1 1 d . .
O10 O 0.95676(14) 0.37096(17) -0.06590(11) 0.0363(5) Uani 1 1 d . .
N1 N 0.91054(18) 0.7523(2) 0.08953(16) 0.0464(7) Uani 1 1 d . .
N2 N 0.9250(2) 0.8845(2) 0.15740(18) 0.0499(8) Uani 1 1 d . .
N3 N 1.1479(2) 1.3371(2) 0.15237(15) 0.0454(7) Uani 1 1 d . .
N4 N 1.13112(18) 1.3494(2) 0.05469(14) 0.0391(6) Uani 1 1 d . .
N5 N 0.6728(2) -0.0042(3) -0.17623(17) 0.0546(8) Uani 1 1 d . .
N6 N 0.78958(19) 0.0343(3) -0.16790(16) 0.0494(7) Uani 1 1 d . .
N7 N 0.5877(2) -0.1765(3) -0.11966(19) 0.0576(8) Uani 1 1 d . .
N8 N 0.6055(3) -0.3072(3) -0.0503(3) 0.0748(12) Uani 1 1 d . .
C1 C 0.6592(3) 0.1234(3) -0.0612(2) 0.0514(9) Uani 1 1 d . .
C2 C 0.7078(2) 0.2062(3) -0.00607(17) 0.0367(7) Uani 1 1 d . .
C3 C 0.7243(2) 0.1803(3) 0.05681(19) 0.0427(8) Uani 1 1 d . .
H3 H 0.7014 0.1168 0.0614 0.051 Uiso 1 1 calc R U
C4 C 0.7741(2) 0.2477(3) 0.11234(17) 0.0442(7) Uani 1 1 d . U
C5 C 0.8015(3) 0.2268(3) 0.1852(2) 0.0535(9) Uani 1 1 d . U
C6 C 0.8086(2) 0.3409(3) 0.10533(16) 0.0415(7) Uani 1 1 d . .
H6 H 0.8419 0.3867 0.1425 0.050 Uiso 1 1 calc R U
C7 C 0.79455(19) 0.3677(2) 0.04406(15) 0.0320(6) Uani 1 1 d . .
C8 C 0.8355(2) 0.4705(3) 0.04155(15) 0.0352(7) Uani 1 1 d . .
C9 C 0.74335(18) 0.3016(2) -0.01363(14) 0.0298(6) Uani 1 1 d . .
C10 C 0.73649(19) 0.3324(2) -0.07621(15) 0.0313(6) Uani 1 1 d . .
C11 C 0.80964(18) 0.3359(2) -0.07457(15) 0.0304(6) Uani 1 1 d . .
H11 H 0.8610 0.3124 -0.0359 0.036 Uiso 1 1 calc R U
C12 C 0.80730(19) 0.3742(2) -0.13001(14) 0.0289(6) Uani 1 1 d . .
C13 C 0.8888(2) 0.3818(2) -0.12499(15) 0.0303(6) Uani 1 1 d . .
C14 C 0.7304(2) 0.4089(3) -0.18830(15) 0.0356(7) Uani 1 1 d . .
H14 H 0.7279 0.4326 -0.2260 0.043 Uiso 1 1 calc R U
C15 C 0.6575(2) 0.4077(3) -0.18958(15) 0.0391(7) Uani 1 1 d . .
C16 C 0.5748(2) 0.4503(3) -0.25124(18) 0.0526(9) Uani 1 1 d . .
C17 C 0.66003(19) 0.3692(3) -0.13474(16) 0.0368(7) Uani 1 1 d . .
H17 H 0.6104 0.3676 -0.1367 0.044 Uiso 1 1 calc R U
C18 C 0.9628(2) 0.8009(3) 0.14869(18) 0.0408(7) Uani 1 1 d . .
H18 H 1.0190 0.7797 0.1804 0.049 Uiso 1 1 calc R U
C19 C 0.8353(3) 0.8085(4) 0.0592(3) 0.0814(16) Uani 1 1 d . .
H19 H 0.7858 0.7927 0.0168 0.098 Uiso 1 1 calc R U
C20 C 0.8440(3) 0.8896(4) 0.0999(3) 0.0872(18) Uani 1 1 d . .
H20 H 0.8025 0.9401 0.0906 0.105 Uiso 1 1 calc R U
C21 C 0.9631(3) 0.9571(3) 0.2162(2) 0.0577(10) Uani 1 1 d . .
H21A H 1.0047 0.9161 0.2566 0.069 Uiso 1 1 calc R U
H21B H 0.9190 0.9811 0.2212 0.069 Uiso 1 1 calc R U
C22 C 1.0061(3) 1.0566(3) 0.21185(19) 0.0455(8) Uani 1 1 d . .
C23 C 0.9680(3) 1.1193(4) 0.1533(2) 0.0681(13) Uani 1 1 d . .
H23 H 0.9150 1.0987 0.1152 0.082 Uiso 1 1 calc R U
C24 C 1.0067(3) 1.2102(4) 0.1505(2) 0.0676(12) Uani 1 1 d . .
H24 H 0.9793 1.2506 0.1106 0.081 Uiso 1 1 calc R U
C25 C 1.0852(3) 1.2437(3) 0.20539(19) 0.0487(9) Uani 1 1 d . .
C26 C 1.1225(4) 1.1829(4) 0.2639(2) 0.0729(14) Uani 1 1 d . .
H26 H 1.1758 1.2030 0.3018 0.087 Uiso 1 1 calc R U
C27 C 1.0814(4) 1.0916(4) 0.2670(2) 0.0728(14) Uani 1 1 d . .
H27 H 1.1064 1.0541 0.3078 0.087 Uiso 1 1 calc R U
C28 C 1.1269(3) 1.3454(3) 0.2023(2) 0.0594(11) Uani 1 1 d . .
H28A H 1.0891 1.4072 0.1904 0.071 Uiso 1 1 calc R U
H28B H 1.1787 1.3594 0.2469 0.071 Uiso 1 1 calc R U
C29 C 1.0943(2) 1.3632(2) 0.08638(17) 0.0374(7) Uani 1 1 d . .
H29 H 1.0387 1.3876 0.0658 0.045 Uiso 1 1 calc R U
C30 C 1.2124(2) 1.3138(3) 0.10342(19) 0.0518(9) Uani 1 1 d . .
H30 H 1.2537 1.2979 0.0961 0.062 Uiso 1 1 calc R U
C31 C 1.2228(3) 1.3056(4) 0.1632(2) 0.0576(10) Uani 1 1 d . .
H31 H 1.2717 1.2828 0.2042 0.069 Uiso 1 1 calc R U
C32 C 0.7532(2) 0.0196(3) -0.1352(2) 0.0508(9) Uani 1 1 d . .
H32 H 0.7821 0.0258 -0.0884 0.061 Uiso 1 1 calc R U
C33 C 0.6574(3) -0.0089(7) -0.2392(3) 0.116(3) Uani 1 1 d . .
H33 H 0.6050 -0.0254 -0.2792 0.140 Uiso 1 1 calc R U
C34 C 0.7287(3) 0.0138(7) -0.2351(3) 0.106(2) Uani 1 1 d . .
H34 H 0.7351 0.0152 -0.2704 0.127 Uiso 1 1 calc R U
C35 C 0.8770(2) 0.0673(4) -0.1398(2) 0.0554(10) Uani 1 1 d . .
H35A H 0.8792 0.1462 -0.1424 0.066 Uiso 1 1 calc R U
H35B H 0.8940 0.0357 -0.1671 0.066 Uiso 1 1 calc R U
C36 C 0.9393(2) 0.0320(3) -0.06707(18) 0.0407(7) Uani 1 1 d . .
C37 C 0.9485(3) -0.0763(3) -0.0477(2) 0.0559(10) Uani 1 1 d . .
H37 H 0.9134 -0.1289 -0.0798 0.067 Uiso 1 1 calc R U
C38 C 0.9914(3) 0.1077(3) -0.0182(2) 0.0543(10) Uani 1 1 d . .
H38 H 0.9858 0.1813 -0.0298 0.065 Uiso 1 1 calc R U
C39 C 0.6122(3) -0.2009(4) -0.0577(2) 0.0604(11) Uani 1 1 d . .
H39 H 0.6320 -0.1497 -0.0232 0.073 Uiso 1 1 calc R U
C40 C 0.5638(4) -0.2739(4) -0.1542(3) 0.0828(15) Uani 1 1 d . .
H40 H 0.5435 -0.2824 -0.1995 0.099 Uiso 1 1 calc R U
C41 C 0.5744(4) -0.3553(4) -0.1124(4) 0.0927(19) Uani 1 1 d . .
H41 H 0.5631 -0.4292 -0.1232 0.111 Uiso 1 1 calc R U
C42 C 0.6322(4) -0.3622(5) 0.0129(4) 0.098(2) Uani 1 1 d . .
H42A H 0.6481 -0.3074 0.0474 0.118 Uiso 1 1 calc R U
H42B H 0.6821 -0.4064 0.0283 0.118 Uiso 1 1 calc R U
C43 C 0.5624(3) -0.4352(5) 0.0050(3) 0.0842(15) Uani 1 1 d . U
C44 C 0.4869(4) -0.3898(5) -0.0127(4) 0.110(2) Uani 1 1 d . U
H44 H 0.4769 -0.3152 -0.0213 0.132 Uiso 1 1 calc R U
C45 C 0.5744(4) -0.5425(5) 0.0174(4) 0.1043(19) Uani 1 1 d . U
H45 H 0.6256 -0.5732 0.0297 0.125 Uiso 1 1 calc R U

loop_
_atom_site_aniso_label
_atom_site_aniso_U_11
_atom_site_aniso_U_22
_atom_site_aniso_U_33
_atom_site_aniso_U_23
_atom_site_aniso_U_13
_atom_site_aniso_U_12
Co1 0.0250(3) 0.0599(3) 0.0357(3) -0.0057(2) 0.0109(2) -0.00896(19)
Co2 0.0236(2) 0.0352(2) 0.0355(2) -0.00093(16) 0.0166(2) -0.00257(15)
O1 0.126(3) 0.0513(16) 0.0612(17) -0.0091(13) 0.0490(18) -0.0205(16)
O2 0.0431(17) 0.089(2) 0.0567(19) -0.0287(16) 0.0123(15) -0.0145(15)
O3 0.087(2) 0.083(2) 0.0511(17) 0.0153(15) 0.0431(18) -0.0022(17)
O4 0.091(2) 0.093(2) 0.0338(14) -0.0063(15) 0.0309(16) -0.0055(19)
O5 0.0388(13) 0.0462(13) 0.0613(16) 0.0059(12) 0.0292(12) -0.0030(11)
O6 0.0293(12) 0.0452(12) 0.0450(13) 0.0020(10) 0.0172(11) -0.0081(9)
O7 0.0289(14) 0.126(3) 0.0417(15) 0.0097(16) 0.0121(12) 0.0268(15)
O8 0.0571(19) 0.091(2) 0.0320(14) 0.0213(14) 0.0090(13) 0.0122(16)
O9 0.0451(14) 0.0747(16) 0.0364(13) -0.0109(11) 0.0300(12) -0.0133(12)
O10 0.0240(11) 0.0455(12) 0.0376(12) 0.0055(9) 0.0169(10) 0.0001(9)
N1 0.0305(14) 0.0482(16) 0.0558(18) -0.0093(14) 0.0222(14) -0.0004(12)
N2 0.0481(19) 0.0421(15) 0.064(2) -0.0083(13) 0.0347(17) 0.0015(13)
N3 0.0549(19) 0.0447(15) 0.0379(15) -0.0018(12) 0.0275(15) -0.0072(13)
N4 0.0318(14) 0.0435(14) 0.0403(15) 0.0022(12) 0.0198(13) -0.0021(11)
N5 0.0315(16) 0.080(2) 0.0430(17) -0.0013(15) 0.0160(14) -0.0085(15)
N6 0.0308(15) 0.070(2) 0.0425(16) 0.0078(14) 0.0187(13) -0.0018(14)
N7 0.0414(18) 0.0587(19) 0.066(2) -0.0053(16) 0.0271(17) -0.0131(15)
N8 0.054(2) 0.062(2) 0.119(4) 0.021(2) 0.056(3) 0.0014(18)
C1 0.053(2) 0.055(2) 0.056(2) -0.0163(17) 0.038(2) -0.0269(18)
C2 0.0311(16) 0.0420(16) 0.0391(17) -0.0054(13) 0.0215(14) -0.0107(13)
C3 0.0409(18) 0.0433(17) 0.051(2) 0.0064(15) 0.0308(17) -0.0073(14)
C4 0.0422(16) 0.0575(18) 0.0381(16) 0.0083(14) 0.0261(14) 0.0014(14)
C5 0.0524(19) 0.0586(19) 0.0549(19) 0.0079(16) 0.0341(16) 0.0010(16)
C6 0.0364(18) 0.0562(19) 0.0264(15) -0.0030(14) 0.0149(14) -0.0091(15)
C7 0.0249(15) 0.0409(16) 0.0275(15) -0.0001(12) 0.0136(12) -0.0053(12)
C8 0.0311(16) 0.0433(17) 0.0280(15) -0.0047(12) 0.0153(13) -0.0083(13)
C9 0.0221(13) 0.0410(15) 0.0265(14) -0.0004(11) 0.0141(12) -0.0039(11)
C10 0.0256(14) 0.0404(15) 0.0265(14) 0.0001(12) 0.0143(12) -0.0030(12)
C11 0.0213(14) 0.0392(15) 0.0259(14) 0.0017(11) 0.0109(12) -0.0012(11)
C12 0.0247(14) 0.0354(14) 0.0246(14) -0.0024(11) 0.0132(12) -0.0009(11)
C13 0.0315(16) 0.0283(13) 0.0334(16) -0.0039(11) 0.0201(14) -0.0032(11)
C14 0.0297(16) 0.0498(17) 0.0230(14) 0.0022(12) 0.0127(13) 0.0003(13)
C15 0.0235(15) 0.0578(19) 0.0246(15) 0.0021(13) 0.0075(12) 0.0055(14)
C16 0.0358(19) 0.070(2) 0.0325(18) 0.0010(16) 0.0087(15) 0.0125(17)
C17 0.0178(14) 0.0581(19) 0.0292(15) -0.0005(13) 0.0105(13) -0.0004(12)
C18 0.0378(18) 0.0415(16) 0.0478(19) -0.0013(14) 0.0275(16) 0.0000(14)
C19 0.033(2) 0.080(3) 0.092(4) -0.028(3) 0.014(2) 0.013(2)
C20 0.045(3) 0.078(3) 0.107(4) -0.028(3) 0.027(3) 0.018(2)
C21 0.082(3) 0.0462(19) 0.066(3) -0.0060(18) 0.055(3) -0.0064(19)
C22 0.062(2) 0.0387(16) 0.051(2) 0.0003(15) 0.0412(19) 0.0044(16)
C23 0.043(2) 0.089(3) 0.063(3) 0.026(2) 0.025(2) -0.001(2)
C24 0.052(2) 0.083(3) 0.062(3) 0.037(2) 0.030(2) 0.006(2)
C25 0.068(3) 0.0423(17) 0.046(2) 0.0015(15) 0.039(2) 0.0030(17)
C26 0.090(4) 0.063(2) 0.036(2) 0.0039(18) 0.019(2) -0.020(2)
C27 0.100(4) 0.051(2) 0.045(2) 0.0090(18) 0.029(2) -0.008(2)
C28 0.093(3) 0.049(2) 0.050(2) -0.0058(17) 0.049(2) -0.013(2)
C29 0.0355(17) 0.0360(15) 0.0386(17) 0.0002(13) 0.0203(15) -0.0037(13)
C30 0.0323(18) 0.072(2) 0.044(2) 0.0082(17) 0.0178(16) 0.0066(17)
C31 0.042(2) 0.070(2) 0.041(2) 0.0080(18) 0.0130(17) 0.0007(18)
C32 0.0319(18) 0.074(2) 0.0407(19) -0.0033(17) 0.0177(16) -0.0098(16)
C33 0.040(3) 0.249(9) 0.045(3) -0.008(4) 0.016(2) -0.032(4)
C34 0.047(3) 0.222(8) 0.043(2) 0.001(3) 0.023(2) -0.027(4)
C35 0.0346(19) 0.075(3) 0.055(2) 0.019(2) 0.0253(18) 0.0007(18)
C36 0.0282(16) 0.0488(18) 0.0468(18) 0.0064(14) 0.0226(15) -0.0005(13)
C37 0.046(2) 0.0418(18) 0.055(2) -0.0030(16) 0.0154(18) -0.0083(16)
C38 0.049(2) 0.0337(16) 0.064(2) 0.0069(16) 0.024(2) -0.0037(15)
C39 0.041(2) 0.062(2) 0.073(3) 0.008(2) 0.030(2) -0.0065(18)
C40 0.072(3) 0.079(3) 0.101(4) -0.028(3) 0.052(3) -0.022(3)
C41 0.084(4) 0.059(3) 0.151(6) -0.012(3) 0.077(4) -0.019(3)
C42 0.056(3) 0.101(4) 0.145(6) 0.053(4) 0.062(4) 0.013(3)
C43 0.065(3) 0.080(3) 0.122(4) 0.035(3) 0.063(3) 0.011(2)
C44 0.084(3) 0.091(3) 0.166(5) 0.036(3) 0.078(3) 0.009(3)
C45 0.073(3) 0.097(3) 0.158(4) 0.035(3) 0.075(3) 0.016(2)

loop_
_atom_type_symbol
_atom_type_description
_atom_type_scat_dispersion_real
_atom_type_scat_dispersion_imag
_atom_type_scat_source
C C 0.0033 0.0016 'International Tables Vol C Tables 4.2.6.8 and 6.1.1.4'
H H 0.0000 0.0000 'International Tables Vol C Tables 4.2.6.8 and 6.1.1.4'
Co Co 0.3494 0.9721 'International Tables Vol C Tables 4.2.6.8 and 6.1.1.4'
N N 0.0061 0.0033 'International Tables Vol C Tables 4.2.6.8 and 6.1.1.4'
O O 0.0106 0.0060 'International Tables Vol C Tables 4.2.6.8 and 6.1.1.4'

loop_
_geom_angle_atom_site_label_1
_geom_angle_atom_site_label_2
_geom_angle_atom_site_label_3
_geom_angle
_geom_angle_site_symmetry_1
_geom_angle_site_symmetry_3
O7 Co1 N5 93.42(13) 2_644 .
O7 Co1 N7 97.44(14) 2_644 .
N5 Co1 N7 111.73(14) . .
O7 Co1 O2 113.81(14) 2_644 .
N5 Co1 O2 95.75(14) . .
N7 Co1 O2 136.98(15) . .
O7 Co1 O1 171.74(15) 2_644 .
N5 Co1 O1 90.36(15) . .
N7 Co1 O1 87.95(13) . .
O2 Co1 O1 58.42(12) . .
O10 Co2 O6 105.88(9) 3_765 .
O10 Co2 N1 109.90(11) 3_765 .
O6 Co2 N1 119.11(12) . .
O10 Co2 N4 92.92(11) 3_765 3_775
O6 Co2 N4 115.80(11) . 3_775
N1 Co2 N4 109.79(12) . 3_775
O10 Co2 O5 160.93(9) 3_765 .
O6 Co2 O5 58.86(9) . .
N1 Co2 O5 88.53(11) . .
N4 Co2 O5 85.03(10) 3_775 .
C1 O1 Co1 90.3(3) . .
C1 O2 Co1 90.6(3) . .
C5 O3 H3D 109.5 . .
C8 O5 Co2 81.37(19) . .
C8 O6 Co2 98.02(19) . .
C16 O7 Co1 102.2(2) . 2_654
C13 O10 Co2 123.2(2) . 3_765
C18 N1 C19 105.1(3) . .
C18 N1 Co2 131.2(2) . .
C19 N1 Co2 123.8(3) . .
C18 N2 C20 106.2(3) . .
C18 N2 C21 127.1(4) . .
C20 N2 C21 126.7(3) . .
C29 N3 C31 107.3(3) . .
C29 N3 C28 124.4(4) . .
C31 N3 C28 128.3(3) . .
C29 N4 C30 105.8(3) . .
C29 N4 Co2 123.8(2) . 3_775
C30 N4 Co2 130.4(2) . 3_775
C32 N5 C33 104.6(4) . .
C32 N5 Co1 128.3(3) . .
C33 N5 Co1 126.9(3) . .
C32 N6 C34 107.1(4) . .
C32 N6 C35 128.3(3) . .
C34 N6 C35 124.6(4) . .
C39 N7 C40 105.6(4) . .
C39 N7 Co1 125.3(3) . .
C40 N7 Co1 129.1(4) . .
C39 N8 C41 106.5(5) . .
C39 N8 C42 125.9(5) . .
C41 N8 C42 127.4(5) . .
O2 C1 O1 120.5(4) . .
O2 C1 C2 121.9(4) . .
O1 C1 C2 117.6(4) . .
C3 C2 C9 120.3(3) . .
C3 C2 C1 116.4(3) . .
C9 C2 C1 123.0(3) . .
C4 C3 C2 120.9(3) . .
C4 C3 H3 119.5 . .
C2 C3 H3 119.5 . .
C6 C4 C3 119.1(3) . .
C6 C4 C5 114.0(3) . .
C3 C4 C5 126.7(3) . .
O4 C5 O3 126.3(4) . .
O4 C5 C4 122.9(4) . .
O3 C5 C4 110.8(4) . .
C4 C6 C7 121.2(3) . .
C4 C6 H6 119.4 . .
C7 C6 H6 119.4 . .
C6 C7 C9 121.1(3) . .
C6 C7 C8 117.4(3) . .
C9 C7 C8 121.6(3) . .
O5 C8 O6 121.6(3) . .
O5 C8 C7 120.5(3) . .
O6 C8 C7 117.9(3) . .
C7 C9 C2 117.3(3) . .
C7 C9 C10 117.4(3) . .
C2 C9 C10 125.0(3) . .
C11 C10 C17 118.4(3) . .
C11 C10 C9 119.2(3) . .
C17 C10 C9 122.0(3) . .
C10 C11 C12 121.0(3) . .
C10 C11 H11 119.5 . .
C12 C11 H11 119.5 . .
C14 C12 C11 119.8(3) . .
C14 C12 C13 120.8(3) . .
C11 C12 C13 119.4(3) . .
O9 C13 O10 123.1(3) . .
O9 C13 C12 121.2(3) . .
O10 C13 C12 115.7(3) . .
C15 C14 C12 119.3(3) . .
C15 C14 H14 120.3 . .
C12 C14 H14 120.3 . .
C17 C15 C14 120.6(3) . .
C17 C15 C16 119.7(3) . .
C14 C15 C16 119.6(3) . .
O8 C16 O7 122.0(3) . .
O8 C16 C15 120.9(4) . .
O7 C16 C15 117.1(3) . .
C15 C17 C10 120.7(3) . .
C15 C17 H17 119.6 . .
C10 C17 H17 119.6 . .
N1 C18 N2 111.7(3) . .
N1 C18 H18 124.1 . .
N2 C18 H18 124.1 . .
C20 C19 N1 109.6(4) . .
C20 C19 H19 125.2 . .
N1 C19 H19 125.2 . .
C19 C20 N2 107.4(4) . .
C19 C20 H20 126.3 . .
N2 C20 H20 126.3 . .
N2 C21 C22 114.1(3) . .
N2 C21 H21A 108.7 . .
C22 C21 H21A 108.7 . .
N2 C21 H21B 108.7 . .
C22 C21 H21B 108.7 . .
H21A C21 H21B 107.6 . .
C27 C22 C23 117.5(4) . .
C27 C22 C21 120.4(4) . .
C23 C22 C21 121.9(4) . .
C24 C23 C22 121.3(4) . .
C24 C23 H23 119.3 . .
C22 C23 H23 119.3 . .
C23 C24 C25 121.6(4) . .
C23 C24 H24 119.2 . .
C25 C24 H24 119.2 . .
C26 C25 C24 117.3(4) . .
C26 C25 C28 121.4(4) . .
C24 C25 C28 121.2(4) . .
C25 C26 C27 120.8(4) . .
C25 C26 H26 119.6 . .
C27 C26 H26 119.6 . .
C22 C27 C26 121.3(4) . .
C22 C27 H27 119.4 . .
C26 C27 H27 119.4 . .
N3 C28 C25 112.9(3) . .
N3 C28 H28A 109.0 . .
C25 C28 H28A 109.0 . .
N3 C28 H28B 109.0 . .
C25 C28 H28B 109.0 . .
H28A C28 H28B 107.8 . .
N4 C29 N3 110.8(3) . .
N4 C29 H29 124.6 . .
N3 C29 H29 124.6 . .
C31 C30 N4 109.3(3) . .
C31 C30 H30 125.3 . .
N4 C30 H30 125.3 . .
C30 C31 N3 106.8(3) . .
C30 C31 H31 126.6 . .
N3 C31 H31 126.6 . .
N5 C32 N6 112.3(4) . .
N5 C32 H32 123.8 . .
N6 C32 H32 123.8 . .
C34 C33 N5 110.7(4) . .
C34 C33 H33 124.6 . .
N5 C33 H33 124.6 . .
C33 C34 N6 105.2(5) . .
C33 C34 H34 127.4 . .
N6 C34 H34 127.4 . .
N6 C35 C36 112.9(3) . .
N6 C35 H35A 109.0 . .
C36 C35 H35A 109.0 . .
N6 C35 H35B 109.0 . .
C36 C35 H35B 109.0 . .
H35A C35 H35B 107.8 . .
C38 C36 C37 117.9(3) . .
C38 C36 C35 120.2(3) . .
C37 C36 C35 121.9(3) . .
C38 C37 C36 121.1(3) 3_755 .
C38 C37 H37 119.4 3_755 .
C36 C37 H37 119.4 . .
C36 C38 C37 121.0(3) . 3_755
C36 C38 H38 119.5 . .
C37 C38 H38 119.5 3_755 .
N7 C39 N8 112.1(5) . .
N7 C39 H39 124.0 . .
N8 C39 H39 124.0 . .
C41 C40 N7 109.5(6) . .
C41 C40 H40 125.2 . .
N7 C40 H40 125.2 . .
C40 C41 N8 106.3(5) . .
C40 C41 H41 126.8 . .
N8 C41 H41 126.8 . .
N8 C42 C43 112.7(5) . .
N8 C42 H42A 109.1 . .
C43 C42 H42A 109.1 . .
N8 C42 H42B 109.1 . .
C43 C42 H42B 109.1 . .
H42A C42 H42B 107.8 . .
C45 C43 C44 118.6(5) . .
C45 C43 C42 121.4(5) . .
C44 C43 C42 120.0(5) . .
C43 C44 C45 118.8(6) . 3_645
C43 C44 H44 120.6 . .
C45 C44 H44 120.6 3_645 .
C43 C45 C44 122.6(6) . 3_645
C43 C45 H45 118.7 . .
C44 C45 H45 118.7 3_645 .

loop_
_geom_bond_atom_site_label_1
_geom_bond_atom_site_label_2
_geom_bond_distance
_geom_bond_site_symmetry_2
Co1 O7 2.018(3) 2_644
Co1 N5 2.051(3) .
Co1 N7 2.062(4) .
Co1 O2 2.213(3) .
Co1 O1 2.217(4) .
Co2 O10 1.986(2) 3_765
Co2 O6 2.010(2) .
Co2 N1 2.033(3) .
Co2 N4 2.038(3) 3_775
Co2 O5 2.400(3) .
O1 C1 1.247(5) .
O2 C1 1.243(5) .
O3 C5 1.315(5) .
O3 H3D 0.8200 .
O4 C5 1.181(5) .
O5 C8 1.234(4) .
O6 C8 1.279(4) .
O7 C16 1.252(5) .
O7 Co1 2.018(3) 2_654
O8 C16 1.240(5) .
O9 C13 1.246(4) .
O10 C13 1.268(4) .
O10 Co2 1.986(2) 3_765
N1 C18 1.321(5) .
N1 C19 1.371(5) .
N2 C18 1.340(4) .
N2 C20 1.363(6) .
N2 C21 1.463(5) .
N3 C29 1.343(4) .
N3 C31 1.364(5) .
N3 C28 1.481(5) .
N4 C29 1.322(4) .
N4 C30 1.376(5) .
N4 Co2 2.039(3) 3_775
N5 C32 1.299(5) .
N5 C33 1.371(6) .
N6 C32 1.338(5) .
N6 C34 1.367(6) .
N6 C35 1.462(5) .
N7 C39 1.316(6) .
N7 C40 1.371(6) .
N8 C39 1.328(6) .
N8 C41 1.384(8) .
N8 C42 1.463(7) .
C1 C2 1.494(5) .
C2 C3 1.397(5) .
C2 C9 1.416(4) .
C3 C4 1.381(5) .
C3 H3 0.9300 .
C4 C6 1.378(5) .
C4 C5 1.538(5) .
C6 C7 1.382(4) .
C6 H6 0.9300 .
C7 C9 1.406(4) .
C7 C8 1.504(4) .
C9 C10 1.488(4) .
C10 C11 1.388(4) .
C10 C17 1.400(4) .
C11 C12 1.395(4) .
C11 H11 0.9300 .
C12 C14 1.394(4) .
C12 C13 1.505(4) .
C14 C15 1.387(5) .
C14 H14 0.9300 .
C15 C17 1.380(5) .
C15 C16 1.510(4) .
C17 H17 0.9300 .
C18 H18 0.9300 .
C19 C20 1.335(7) .
C19 H19 0.9300 .
C20 H20 0.9300 .
C21 C22 1.509(5) .
C21 H21A 0.9700 .
C21 H21B 0.9700 .
C22 C27 1.351(6) .
C22 C23 1.387(6) .
C23 C24 1.361(6) .
C23 H23 0.9300 .
C24 C25 1.376(6) .
C24 H24 0.9300 .
C25 C26 1.374(5) .
C25 C28 1.506(5) .
C26 C27 1.395(6) .
C26 H26 0.9300 .
C27 H27 0.9300 .
C28 H28A 0.9700 .
C28 H28B 0.9700 .
C29 H29 0.9300 .
C30 C31 1.343(6) .
C30 H30 0.9300 .
C31 H31 0.9300 .
C32 H32 0.9300 .
C33 C34 1.348(7) .
C33 H33 0.9300 .
C34 H34 0.9300 .
C35 C36 1.507(5) .
C35 H35A 0.9700 .
C35 H35B 0.9700 .
C36 C38 1.372(5) .
C36 C37 1.381(5) .
C37 C38 1.374(6) 3_755
C37 H37 0.9300 .
C38 C37 1.374(6) 3_755
C38 H38 0.9300 .
C39 H39 0.9300 .
C40 C41 1.346(9) .
C40 H40 0.9300 .
C41 H41 0.9300 .
C42 C43 1.530(7) .
C42 H42A 0.9700 .
C42 H42B 0.9700 .
C43 C45 1.335(8) .
C43 C44 1.374(8) .
C44 C45 1.391(8) 3_645
C44 H44 0.9300 .
C45 C44 1.391(8) 3_645
C45 H45 0.9300 .

loop_
_geom_torsion_atom_site_label_1
_geom_torsion_atom_site_label_2
_geom_torsion_atom_site_label_3
_geom_torsion_atom_site_label_4
_geom_torsion
_geom_torsion_site_symmetry_1
_geom_torsion_site_symmetry_4
Co1 O2 C1 O1 -5.2(4) . .
Co1 O2 C1 C2 176.3(3) . .
Co1 O1 C1 O2 5.2(4) . .
Co1 O1 C1 C2 -176.3(3) . .
O2 C1 C2 C3 130.5(4) . .
O1 C1 C2 C3 -48.0(5) . .
O2 C1 C2 C9 -55.5(5) . .
O1 C1 C2 C9 126.0(4) . .
C9 C2 C3 C4 1.1(5) . .
C1 C2 C3 C4 175.2(3) . .
C2 C3 C4 C6 -0.8(5) . .
C2 C3 C4 C5 -176.5(3) . .
C6 C4 C5 O4 16.9(6) . .
C3 C4 C5 O4 -167.2(4) . .
C6 C4 C5 O3 -161.1(4) . .
C3 C4 C5 O3 14.8(6) . .
C3 C4 C6 C7 -0.3(5) . .
C5 C4 C6 C7 176.0(3) . .
C4 C6 C7 C9 1.1(5) . .
C4 C6 C7 C8 -179.5(3) . .
Co2 O5 C8 O6 3.6(3) . .
Co2 O5 C8 C7 -178.5(3) . .
Co2 O6 C8 O5 -4.3(3) . .
Co2 O6 C8 C7 177.8(2) . .
C6 C7 C8 O5 -105.8(4) . .
C9 C7 C8 O5 73.6(4) . .
C6 C7 C8 O6 72.1(4) . .
C9 C7 C8 O6 -108.4(3) . .
C6 C7 C9 C2 -0.8(5) . .
C8 C7 C9 C2 179.8(3) . .
C6 C7 C9 C10 -175.9(3) . .
C8 C7 C9 C10 4.7(4) . .
C3 C2 C9 C7 -0.3(5) . .
C1 C2 C9 C7 -174.1(3) . .
C3 C2 C9 C10 174.4(3) . .
C1 C2 C9 C10 0.7(5) . .
C7 C9 C10 C11 59.9(4) . .
C2 C9 C10 C11 -114.9(3) . .
C7 C9 C10 C17 -113.3(3) . .
C2 C9 C10 C17 72.0(4) . .
C17 C10 C11 C12 -0.5(4) . .
C9 C10 C11 C12 -173.9(3) . .
C10 C11 C12 C14 -0.5(4) . .
C10 C11 C12 C13 177.1(3) . .
Co2 O10 C13 O9 -1.3(4) 3_765 .
Co2 O10 C13 C12 179.95(17) 3_765 .
C14 C12 C13 O9 -13.4(4) . .
C11 C12 C13 O9 169.1(3) . .
C14 C12 C13 O10 165.3(3) . .
C11 C12 C13 O10 -12.2(4) . .
C11 C12 C14 C15 1.8(5) . .
C13 C12 C14 C15 -175.7(3) . .
C12 C14 C15 C17 -2.2(5) . .
C12 C14 C15 C16 177.1(3) . .
Co1 O7 C16 O8 13.0(5) 2_654 .
Co1 O7 C16 C15 -166.5(3) 2_654 .
C17 C15 C16 O8 -175.0(4) . .
C14 C15 C16 O8 5.7(6) . .
C17 C15 C16 O7 4.5(6) . .
C14 C15 C16 O7 -174.8(4) . .
C14 C15 C17 C10 1.3(5) . .
C16 C15 C17 C10 -178.0(3) . .
C11 C10 C17 C15 0.1(5) . .
C9 C10 C17 C15 173.3(3) . .
C19 N1 C18 N2 -0.1(5) . .
Co2 N1 C18 N2 -179.7(3) . .
C20 N2 C18 N1 -0.6(5) . .
C21 N2 C18 N1 -179.6(3) . .
C18 N1 C19 C20 0.7(6) . .
Co2 N1 C19 C20 -179.6(4) . .
N1 C19 C20 N2 -1.0(7) . .
C18 N2 C20 C19 1.0(6) . .
C21 N2 C20 C19 -180.0(5) . .
C18 N2 C21 C22 89.0(5) . .
C20 N2 C21 C22 -89.9(6) . .
N2 C21 C22 C27 -138.7(4) . .
N2 C21 C22 C23 45.5(6) . .
C27 C22 C23 C24 2.7(7) . .
C21 C22 C23 C24 178.6(4) . .
C22 C23 C24 C25 0.3(8) . .
C23 C24 C25 C26 -1.4(7) . .
C23 C24 C25 C28 -179.0(5) . .
C24 C25 C26 C27 -0.5(7) . .
C28 C25 C26 C27 177.1(5) . .
C23 C22 C27 C26 -4.5(7) . .
C21 C22 C27 C26 179.5(5) . .
C25 C26 C27 C22 3.5(8) . .
C29 N3 C28 C25 87.6(4) . .
C31 N3 C28 C25 -94.1(5) . .
C26 C25 C28 N3 118.1(5) . .
C24 C25 C28 N3 -64.4(6) . .
C30 N4 C29 N3 -0.5(4) . .
Co2 N4 C29 N3 179.2(2) 3_775 .
C31 N3 C29 N4 0.2(4) . .
C28 N3 C29 N4 178.8(3) . .
C29 N4 C30 C31 0.7(4) . .
Co2 N4 C30 C31 -179.1(3) 3_775 .
N4 C30 C31 N3 -0.5(5) . .
C29 N3 C31 C30 0.2(4) . .
C28 N3 C31 C30 -178.3(3) . .
C33 N5 C32 N6 2.2(6) . .
Co1 N5 C32 N6 -174.1(3) . .
C34 N6 C32 N5 -2.7(6) . .
C35 N6 C32 N5 176.6(4) . .
C32 N5 C33 C34 -0.8(8) . .
Co1 N5 C33 C34 175.5(5) . .
N5 C33 C34 N6 -0.7(9) . .
C32 N6 C34 C33 2.0(8) . .
C35 N6 C34 C33 -177.3(6) . .
C32 N6 C35 C36 29.1(6) . .
C34 N6 C35 C36 -151.7(5) . .
N6 C35 C36 C38 -125.4(4) . .
N6 C35 C36 C37 57.1(5) . .
C38 C36 C37 C38 -0.9(7) . 3_755
C35 C36 C37 C38 176.7(4) . 3_755
C37 C36 C38 C37 0.9(7) . 3_755
C35 C36 C38 C37 -176.7(4) . 3_755
C40 N7 C39 N8 -0.2(5) . .
Co1 N7 C39 N8 178.9(3) . .
C41 N8 C39 N7 0.2(5) . .
C42 N8 C39 N7 176.1(4) . .
C39 N7 C40 C41 0.0(6) . .
Co1 N7 C40 C41 -179.0(4) . .
N7 C40 C41 N8 0.1(6) . .
C39 N8 C41 C40 -0.2(6) . .
C42 N8 C41 C40 -176.0(5) . .
C39 N8 C42 C43 129.4(5) . .
C41 N8 C42 C43 -55.5(7) . .
N8 C42 C43 C45 120.1(7) . .
N8 C42 C43 C44 -62.4(9) . .
C45 C43 C44 C45 -0.4(13) . 3_645
C42 C43 C44 C45 -178.0(7) . 3_645
C44 C43 C45 C44 0.5(14) . 3_645
C42 C43 C45 C44 178.0(8) . 3_645

loop_
_platon_squeeze_void_nr
_platon_squeeze_void_average_x
_platon_squeeze_void_average_y
_platon_squeeze_void_average_z
_platon_squeeze_void_volume
_platon_squeeze_void_count_electrons
_platon_squeeze_void_content
1 0.500 0.000 0.000 358 57 ' '
2 0.089 0.025 0.354 8 0 ' '
3 1.000 0.501 0.500 358 57 ' '
4 0.146 0.117 0.000 7 0 ' '
5 0.646 0.383 0.500 7 0 ' '
6 0.592 0.482 0.855 8 0 ' '
7 0.408 0.518 0.145 7 0 ' '
8 0.354 0.617 0.500 7 0 ' '
9 0.854 0.883 0.000 7 0 ' '
10 0.908 0.982 0.645 7 0 ' '
